data_4109889
loop_
_publ_author_name
'Michael Seitz'
'Allen G. Oliver'
'Kenneth N. Raymond'

_publ_section_title
;
 The Lanthanide Contraction Revisited
;
_journal_name_full 'Journal of the American Chemical Society'
_journal_page_first 11153
_journal_page_last 11160
_journal_paper_doi 10.1021/ja072750f
_journal_volume 129
_journal_year 2007
_chemical_formula_sum 'C36 H34 Ho N7 O11'
_chemical_formula_weight 905.63
_chemical_name_systematic
;
 ?
;
_space_group_IT_number 14
_symmetry_cell_setting monoclinic
_symmetry_space_group_name_Hall '-P 2ybc'
_symmetry_space_group_name_H-M 'P 1 21/c 1'
_atom_sites_solution_hydrogens geom
_atom_sites_solution_primary direct
_atom_sites_solution_secondary difmap
_audit_creation_method SHELXL-97
_cell_angle_alpha 90.00
_cell_angle_beta 96.306(3)
_cell_angle_gamma 90.00
_cell_formula_units_Z 4
_cell_length_a 12.345(2)
_cell_length_b 26.153(4)
_cell_length_c 10.5557(17)
_cell_measurement_reflns_used 1210
_cell_measurement_temperature 161(2)
_cell_measurement_theta_max 17.46
_cell_measurement_theta_min 2.49
_cell_volume 3387.4(9)
_computing_cell_refinement 'SAINT 7.07B (Bruker, 2006)'
_computing_data_collection 'APEX V6.5.31 (Bruker, 2006)'
_computing_data_reduction 'SAINT 7.07B (Bruker, 2006)'
_computing_structure_refinement 'SHELXL-97 (Sheldrick, 1997)'
_computing_structure_solution 'SIR92 (Altomare et al., 1993)'
_diffrn_ambient_temperature 161(2)
_diffrn_detector_area_resol_mean 83.66
_diffrn_measured_fraction_theta_full 0.985
_diffrn_measured_fraction_theta_max 0.985
_diffrn_measurement_device_type 'Bruker APEX-I'
_diffrn_measurement_method \w/2\q-scans
_diffrn_radiation_monochromator graphite
_diffrn_radiation_source 'fine-focus sealed tube'
_diffrn_radiation_type MoK\a
_diffrn_radiation_wavelength 0.71073
_diffrn_reflns_av_R_equivalents 0.0862
_diffrn_reflns_av_sigmaI/netI 0.1231
_diffrn_reflns_limit_h_max 15
_diffrn_reflns_limit_h_min -15
_diffrn_reflns_limit_k_max 31
_diffrn_reflns_limit_k_min -32
_diffrn_reflns_limit_l_max 12
_diffrn_reflns_limit_l_min -5
_diffrn_reflns_number 19179
_diffrn_reflns_theta_full 26.39
_diffrn_reflns_theta_max 26.39
_diffrn_reflns_theta_min 1.56
_diffrn_standards_decay_% 0
_diffrn_standards_number 0
_exptl_absorpt_coefficient_mu 2.413
_exptl_absorpt_correction_T_max 0.865
_exptl_absorpt_correction_T_min 0.696
_exptl_absorpt_correction_type multi-scan
_exptl_absorpt_process_details '(SADABS; Bruker, 2005)'
_exptl_crystal_colour colorless
_exptl_crystal_density_diffrn 1.776
_exptl_crystal_description plate
_exptl_crystal_F_000 1816
_exptl_crystal_size_max 0.18
_exptl_crystal_size_mid 0.09
_exptl_crystal_size_min 0.06
_refine_diff_density_max 1.100
_refine_diff_density_min -0.932
_refine_diff_density_rms 0.162
_refine_ls_extinction_method none
_refine_ls_goodness_of_fit_ref 1.013
_refine_ls_hydrogen_treatment constr
_refine_ls_matrix_type full
_refine_ls_number_parameters 496
_refine_ls_number_reflns 6833
_refine_ls_number_restraints 0
_refine_ls_restrained_S_all 1.013
_refine_ls_R_factor_all 0.1045
_refine_ls_R_factor_gt 0.0551
_refine_ls_shift/su_max 0.002
_refine_ls_shift/su_mean 0.000
_refine_ls_structure_factor_coef Fsqd
_refine_ls_weighting_details 'calc w=1/[\s^2^(Fo^2^)+(0.0440P)^2^+0.0000P] where P=(Fo^2^+2Fc^2^)/3'
_refine_ls_weighting_scheme calc
_refine_ls_wR_factor_gt 0.1079
_refine_ls_wR_factor_ref 0.1219
_reflns_number_gt 4390
_reflns_number_total 6833
_reflns_threshold_expression >2sigma(I)
_cod_data_source_file ja072750fsi20070419_055920.cif
_cod_data_source_block tren_ho
_cod_original_cell_volume 3387.3(10)
_cod_database_code 4109889

loop_
_symmetry_equiv_pos_as_xyz
'x, y, z'
'-x, y+1/2, -z+1/2'
'-x, -y, -z'
'x, -y-1/2, z-1/2'

loop_
_atom_site_label
_atom_site_type_symbol
_atom_site_fract_x
_atom_site_fract_y
_atom_site_fract_z
_atom_site_U_iso_or_equiv
_atom_site_adp_type
_atom_site_occupancy
_atom_site_symmetry_multiplicity
_atom_site_calc_flag
_atom_site_refinement_flags
Ho1 Ho 0.68364(3) 0.883339(12) 0.31683(3) 0.02058(11) Uani 1 1 d .
C9 C 0.5485(7) 1.1207(3) 0.1891(8) 0.041(2) Uani 1 1 d .
H9 H 0.5215 1.1425 0.2479 0.049 Uiso 1 1 calc R
O9 O 0.5226(4) 0.83833(17) 0.2732(5) 0.0240(12) Uani 1 1 d .
O8 O 0.7030(4) 0.80906(17) 0.1990(5) 0.0217(11) Uani 1 1 d .
O5 O 0.8676(4) 0.8803(2) 0.2937(4) 0.0289(12) Uani 1 1 d .
O2 O 0.6806(4) 0.90490(17) 0.1041(5) 0.0252(12) Uani 1 1 d .
O10 O 0.5709(4) 0.90801(19) 0.4845(5) 0.0291(13) Uani 1 1 d .
O3 O 0.6167(4) 0.96510(18) 0.2694(5) 0.0270(12) Uani 1 1 d .
O6 O 0.7900(4) 0.92786(19) 0.4746(5) 0.0298(13) Uani 1 1 d .
O4 O 1.2003(4) 0.8861(2) 0.2663(6) 0.0516(17) Uani 1 1 d .
O1 O 0.6769(5) 0.9497(2) -0.2704(5) 0.0442(16) Uani 1 1 d .
N2 N 0.7414(5) 0.8912(2) -0.1231(6) 0.0332(16) Uani 1 1 d .
H2 H 0.7495 0.8837 -0.0433 0.040 Uiso 1 1 calc R
N7 N 0.6123(4) 0.7815(2) 0.1613(6) 0.0219(14) Uani 1 1 d .
C30 C 0.4224(6) 0.7248(3) 0.0967(7) 0.0268(18) Uani 1 1 d .
N6 N 0.8088(5) 0.7482(2) 0.0632(6) 0.0277(15) Uani 1 1 d .
H6 H 0.8068 0.7745 0.1119 0.033 Uiso 1 1 calc R
C14 C 1.0722(7) 0.8784(3) 0.0308(8) 0.038(2) Uani 1 1 d .
H14A H 1.1495 0.8862 0.0410 0.046 Uiso 1 1 calc R
H14B H 1.0354 0.9056 -0.0193 0.046 Uiso 1 1 calc R
N3 N 0.6575(5) 0.9541(2) 0.0680(6) 0.0228(14) Uani 1 1 d .
O11 O 0.3800(7) 0.9647(5) 0.4482(11) 0.157(6) Uani 1 1 d .
C28 C 0.6139(6) 0.7385(3) 0.0844(6) 0.0199(16) Uani 1 1 d .
N5 N 0.9392(5) 0.9019(2) 0.3873(6) 0.0268(15) Uani 1 1 d .
N4 N 1.0337(5) 0.8783(2) 0.1556(6) 0.0362(17) Uani 1 1 d .
H4 H 0.9655 0.8734 0.1609 0.043 Uiso 1 1 calc R
C3 C 0.6965(6) 0.9351(3) -0.1582(7) 0.0298(19) Uani 1 1 d .
C11 C 0.6025(6) 1.0367(3) 0.1306(7) 0.0227(17) Uani 1 1 d .
N1 N 0.9408(5) 0.8184(2) -0.0823(6) 0.0299(16) Uani 1 1 d .
C18 C 1.0762(7) 0.9392(3) 0.5906(8) 0.037(2) Uani 1 1 d .
C35 C 0.4198(6) 0.7679(3) 0.1751(7) 0.0234(17) Uani 1 1 d .
C15 C 1.1007(6) 0.8854(3) 0.2633(8) 0.0345(19) Uani 1 1 d .
C24 C 0.8933(6) 0.9255(3) 0.4826(7) 0.0261(18) Uani 1 1 d .
C26 C 0.9107(6) 0.7347(3) 0.0133(7) 0.0287(18) Uani 1 1 d .
H26A H 0.9118 0.6982 -0.0026 0.034 Uiso 1 1 calc R
H26B H 0.9714 0.7427 0.0766 0.034 Uiso 1 1 calc R
C10 C 0.5663(6) 1.0700(3) 0.2195(8) 0.033(2) Uani 1 1 d .
H10 H 0.5540 1.0580 0.2996 0.040 Uiso 1 1 calc R
C12 C 0.6240(6) 0.9850(3) 0.1612(7) 0.0221(17) Uani 1 1 d .
C16 C 1.0518(7) 0.8988(3) 0.3830(8) 0.034(2) Uani 1 1 d .
C34 C 0.3255(6) 0.7820(3) 0.2269(8) 0.033(2) Uani 1 1 d .
H34 H 0.3248 0.8103 0.2801 0.039 Uiso 1 1 calc R
C4 C 0.6686(6) 0.9707(3) -0.0540(7) 0.0290(19) Uani 1 1 d .
C21 C 0.9900(8) 0.9897(3) 0.7855(8) 0.042(2) Uani 1 1 d .
H21 H 0.9617 1.0066 0.8520 0.050 Uiso 1 1 calc R
C6 C 0.6195(6) 1.0556(3) 0.0085(7) 0.0261(18) Uani 1 1 d .
C33 C 0.2334(7) 0.7532(3) 0.1975(8) 0.040(2) Uani 1 1 d .
H33 H 0.1693 0.7622 0.2308 0.049 Uiso 1 1 calc R
C2 C 0.7780(7) 0.8548(3) -0.2129(7) 0.037(2) Uani 1 1 d .
H2A H 0.7548 0.8664 -0.2989 0.044 Uiso 1 1 calc R
H2B H 0.7437 0.8221 -0.2013 0.044 Uiso 1 1 calc R
C23 C 0.9646(6) 0.9460(3) 0.5858(7) 0.0263(18) Uani 1 1 d .
C32 C 0.2344(7) 0.7105(3) 0.1186(8) 0.040(2) Uani 1 1 d .
H32 H 0.1711 0.6914 0.1000 0.048 Uiso 1 1 calc R
C31 C 0.3253(6) 0.6967(3) 0.0693(7) 0.0294(19) Uani 1 1 d .
H31 H 0.3244 0.6682 0.0164 0.035 Uiso 1 1 calc R
C25 C 0.9243(6) 0.7626(3) -0.1068(8) 0.0304(19) Uani 1 1 d .
H25A H 0.8602 0.7576 -0.1672 0.036 Uiso 1 1 calc R
H25B H 0.9866 0.7489 -0.1440 0.036 Uiso 1 1 calc R
C1 C 0.9008(7) 0.8480(3) -0.1974(7) 0.036(2) Uani 1 1 d .
H1A H 0.9221 0.8305 -0.2719 0.044 Uiso 1 1 calc R
H1B H 0.9352 0.8813 -0.1930 0.044 Uiso 1 1 calc R
C13 C 1.0553(6) 0.8291(3) -0.0426(8) 0.035(2) Uani 1 1 d .
H13A H 1.0941 0.8309 -0.1176 0.043 Uiso 1 1 calc R
H13B H 1.0860 0.8012 0.0100 0.043 Uiso 1 1 calc R
C36 C 0.5180(6) 0.7976(3) 0.2068(7) 0.0233(17) Uani 1 1 d .
C19 C 1.1451(7) 0.9567(3) 0.6941(8) 0.041(2) Uani 1 1 d .
H19 H 1.2197 0.9511 0.6984 0.049 Uiso 1 1 calc R
C5 C 0.6513(6) 1.0212(3) -0.0819(7) 0.0293(19) Uani 1 1 d .
H5 H 0.6609 1.0330 -0.1630 0.035 Uiso 1 1 calc R
C22 C 0.9209(7) 0.9722(3) 0.6843(8) 0.032(2) Uani 1 1 d .
H22 H 0.8462 0.9776 0.6810 0.038 Uiso 1 1 calc R
C29 C 0.5211(6) 0.7124(3) 0.0517(7) 0.0259(18) Uani 1 1 d .
H29 H 0.5229 0.6848 -0.0035 0.031 Uiso 1 1 calc R
C20 C 1.1021(9) 0.9824(4) 0.7900(9) 0.052(3) Uani 1 1 d .
H20 H 1.1481 0.9951 0.8584 0.062 Uiso 1 1 calc R
C17 C 1.1182(7) 0.9158(3) 0.4837(9) 0.040(2) Uani 1 1 d .
H17 H 1.1932 0.9123 0.4839 0.048 Uiso 1 1 calc R
C7 C 0.6039(7) 1.1076(3) -0.0164(8) 0.036(2) Uani 1 1 d .
H7 H 0.6165 1.1208 -0.0952 0.043 Uiso 1 1 calc R
C8 C 0.5698(7) 1.1393(3) 0.0752(8) 0.039(2) Uani 1 1 d .
H8 H 0.5613 1.1741 0.0584 0.046 Uiso 1 1 calc R
O7 O 0.7179(4) 0.68081(18) -0.0276(5) 0.0255(12) Uani 1 1 d .
C27 C 0.7189(6) 0.7206(3) 0.0345(7) 0.0237(17) Uani 1 1 d .

loop_
_atom_site_aniso_label
_atom_site_aniso_U_11
_atom_site_aniso_U_22
_atom_site_aniso_U_33
_atom_site_aniso_U_23
_atom_site_aniso_U_13
_atom_site_aniso_U_12
Ho1 0.02381(19) 0.01914(16) 0.01848(18) -0.00169(17) 0.00090(12) -0.00190(18)
C9 0.046(5) 0.035(5) 0.039(5) -0.015(5) -0.002(4) 0.005(4)
O9 0.021(3) 0.025(3) 0.025(3) -0.009(2) -0.001(2) -0.005(2)
O8 0.016(3) 0.020(3) 0.029(3) -0.001(2) 0.003(2) -0.002(2)
O5 0.024(3) 0.042(3) 0.020(3) -0.011(3) -0.001(2) -0.010(3)
O2 0.032(3) 0.017(2) 0.025(3) 0.001(2) -0.002(2) 0.002(2)
O10 0.031(3) 0.036(3) 0.022(3) -0.004(2) 0.008(2) -0.005(2)
O3 0.035(3) 0.022(3) 0.024(3) -0.001(2) 0.003(2) 0.003(2)
O6 0.027(3) 0.036(3) 0.026(3) -0.007(2) 0.000(2) -0.004(3)
O4 0.024(3) 0.066(4) 0.066(4) 0.001(4) 0.009(3) 0.008(3)
O1 0.057(4) 0.055(4) 0.023(3) 0.008(3) 0.012(3) 0.012(3)
N2 0.044(4) 0.040(4) 0.015(3) -0.003(3) -0.002(3) 0.015(3)
N7 0.012(3) 0.028(3) 0.025(4) -0.002(3) 0.002(3) -0.004(3)
C30 0.037(5) 0.025(4) 0.018(4) 0.004(3) 0.002(4) -0.008(4)
N6 0.029(4) 0.026(3) 0.028(4) -0.009(3) 0.005(3) 0.001(3)
C14 0.034(5) 0.039(5) 0.044(5) -0.003(4) 0.014(4) -0.010(4)
N3 0.022(3) 0.023(3) 0.023(4) 0.004(3) 0.000(3) 0.002(3)
O11 0.054(6) 0.245(13) 0.178(11) 0.153(10) 0.043(6) 0.055(7)
C28 0.030(4) 0.017(4) 0.011(4) 0.001(3) -0.003(3) 0.000(3)
N5 0.024(4) 0.027(3) 0.029(4) 0.006(3) 0.005(3) 0.001(3)
N4 0.034(4) 0.037(4) 0.039(4) -0.003(4) 0.011(3) -0.016(3)
C3 0.029(5) 0.039(5) 0.023(5) 0.003(4) 0.010(4) 0.003(4)
C11 0.020(4) 0.026(4) 0.021(4) -0.002(3) -0.006(3) -0.001(3)
N1 0.030(4) 0.028(4) 0.031(4) 0.003(3) 0.002(3) 0.006(3)
C18 0.043(5) 0.030(5) 0.036(5) 0.016(4) -0.007(4) -0.007(4)
C35 0.025(4) 0.026(4) 0.020(4) 0.006(3) 0.009(3) 0.002(3)
C15 0.028(4) 0.025(4) 0.052(6) -0.003(4) 0.009(4) 0.003(4)
C24 0.034(5) 0.017(4) 0.027(5) 0.006(3) 0.000(4) -0.009(4)
C26 0.017(4) 0.035(4) 0.034(5) -0.008(4) 0.003(4) 0.004(3)
C10 0.041(5) 0.026(4) 0.030(5) 0.000(4) -0.003(4) 0.004(4)
C12 0.015(4) 0.032(4) 0.017(4) 0.000(4) -0.005(3) 0.000(3)
C16 0.032(5) 0.028(4) 0.040(5) 0.012(4) 0.003(4) 0.003(4)
C34 0.034(5) 0.034(5) 0.030(5) -0.001(4) 0.002(4) -0.007(4)
C4 0.035(5) 0.031(4) 0.021(4) -0.003(4) 0.004(4) 0.002(4)
C21 0.057(6) 0.033(5) 0.033(5) -0.002(4) -0.004(5) -0.009(5)
C6 0.020(4) 0.029(4) 0.028(5) -0.004(4) -0.004(3) 0.008(3)
C33 0.032(5) 0.046(5) 0.044(6) -0.004(4) 0.007(4) -0.001(4)
C2 0.048(6) 0.044(5) 0.018(4) -0.002(4) 0.001(4) 0.005(4)
C23 0.030(5) 0.024(4) 0.025(5) 0.010(3) 0.002(4) -0.007(4)
C32 0.036(5) 0.032(5) 0.050(6) -0.005(4) -0.002(5) -0.003(4)
C31 0.036(5) 0.021(4) 0.030(5) -0.003(3) -0.002(4) -0.004(4)
C25 0.031(5) 0.028(4) 0.032(5) -0.009(4) 0.002(4) 0.002(4)
C1 0.051(6) 0.035(5) 0.025(5) 0.002(4) 0.010(4) 0.004(4)
C13 0.026(4) 0.038(5) 0.043(5) -0.007(4) 0.004(4) -0.001(4)
C36 0.028(4) 0.027(4) 0.014(4) 0.004(3) -0.002(3) 0.000(3)
C19 0.032(5) 0.052(6) 0.035(5) -0.003(5) -0.008(4) -0.020(4)
C5 0.023(4) 0.040(5) 0.022(5) 0.009(4) -0.006(4) -0.002(4)
C22 0.031(5) 0.034(5) 0.029(5) 0.008(4) -0.006(4) -0.008(4)
C29 0.038(5) 0.023(4) 0.018(4) -0.005(3) 0.008(4) -0.004(4)
C20 0.065(7) 0.052(6) 0.035(6) 0.001(5) -0.013(5) -0.023(5)
C17 0.031(5) 0.030(5) 0.055(6) 0.004(4) -0.009(5) 0.000(4)
C7 0.052(5) 0.025(5) 0.026(5) 0.011(4) -0.011(4) 0.002(4)
C8 0.053(6) 0.021(4) 0.040(6) 0.003(4) -0.005(5) 0.006(4)
O7 0.022(3) 0.026(3) 0.027(3) -0.011(2) 0.001(2) 0.001(2)
C27 0.031(5) 0.019(4) 0.021(4) 0.002(3) 0.004(4) 0.002(3)

loop_
_atom_type_symbol
_atom_type_description
_atom_type_scat_dispersion_real
_atom_type_scat_dispersion_imag
_atom_type_scat_source
C C 0.0033 0.0016 'International Tables Vol C Tables 4.2.6.8 and 6.1.1.4'
H H 0.0000 0.0000 'International Tables Vol C Tables 4.2.6.8 and 6.1.1.4'
N N 0.0061 0.0033 'International Tables Vol C Tables 4.2.6.8 and 6.1.1.4'
O O 0.0106 0.0060 'International Tables Vol C Tables 4.2.6.8 and 6.1.1.4'
Ho Ho -0.2175 4.6783 'International Tables Vol C Tables 4.2.6.8 and 6.1.1.4'

loop_
_geom_angle_atom_site_label_1
_geom_angle_atom_site_label_2
_geom_angle_atom_site_label_3
_geom_angle
_geom_angle_site_symmetry_1
_geom_angle_site_symmetry_3
O2 Ho1 O5 79.46(17) . .
O2 Ho1 O9 90.51(17) . .
O5 Ho1 O9 142.56(17) . .
O2 Ho1 O6 121.53(17) . .
O5 Ho1 O6 66.94(17) . .
O9 Ho1 O6 143.64(17) . .
O2 Ho1 O3 66.39(17) . .
O5 Ho1 O3 109.82(18) . .
O9 Ho1 O3 98.50(17) . .
O6 Ho1 O3 81.52(18) . .
O2 Ho1 O8 71.15(16) . .
O5 Ho1 O8 75.84(16) . .
O9 Ho1 O8 66.80(16) . .
O6 Ho1 O8 135.91(17) . .
O3 Ho1 O8 134.86(17) . .
O2 Ho1 O7 146.54(17) . 4_576
O5 Ho1 O7 86.88(17) . 4_576
O9 Ho1 O7 81.99(17) . 4_576
O6 Ho1 O7 79.20(18) . 4_576
O3 Ho1 O7 146.88(17) . 4_576
O8 Ho1 O7 75.95(17) . 4_576
O2 Ho1 O10 133.34(17) . .
O5 Ho1 O10 136.60(16) . .
O9 Ho1 O10 74.59(16) . .
O6 Ho1 O10 70.80(17) . .
O3 Ho1 O10 72.39(17) . .
O8 Ho1 O10 134.62(16) . .
O7 Ho1 O10 75.93(17) 4_576 .
C8 C9 C10 120.9(8) . .
C8 C9 H9 119.6 . .
C10 C9 H9 119.6 . .
C36 O9 Ho1 121.4(4) . .
N7 O8 Ho1 118.0(4) . .
N5 O5 Ho1 118.2(4) . .
N3 O2 Ho1 118.8(4) . .
C12 O3 Ho1 120.8(5) . .
C24 O6 Ho1 120.5(5) . .
C3 N2 C2 122.9(6) . .
C3 N2 H2 118.6 . .
C2 N2 H2 118.6 . .
O8 N7 C36 116.0(6) . .
O8 N7 C28 122.6(6) . .
C36 N7 C28 121.4(6) . .
C29 C30 C35 117.8(7) . .
C29 C30 C31 124.4(7) . .
C35 C30 C31 117.8(7) . .
C27 N6 C26 121.1(6) . .
C27 N6 H6 119.4 . .
C26 N6 H6 119.4 . .
N4 C14 C13 115.2(7) . .
N4 C14 H14A 108.5 . .
C13 C14 H14A 108.5 . .
N4 C14 H14B 108.5 . .
C13 C14 H14B 108.5 . .
H14A C14 H14B 107.5 . .
O2 N3 C12 115.2(6) . .
O2 N3 C4 121.2(6) . .
C12 N3 C4 123.6(6) . .
C29 C28 N7 119.6(7) . .
C29 C28 C27 119.1(6) . .
N7 C28 C27 121.2(6) . .
C24 N5 O5 115.6(6) . .
C24 N5 C16 123.3(7) . .
O5 N5 C16 121.1(6) . .
C15 N4 C14 122.4(7) . .
C15 N4 H4 118.8 . .
C14 N4 H4 118.8 . .
O1 C3 N2 124.8(7) . .
O1 C3 C4 117.9(7) . .
N2 C3 C4 117.2(7) . .
C10 C11 C12 120.9(7) . .
C10 C11 C6 119.0(7) . .
C12 C11 C6 120.1(7) . .
C13 N1 C1 111.2(6) . .
C13 N1 C25 110.3(6) . .
C1 N1 C25 110.0(6) . .
C23 C18 C19 120.5(9) . .
C23 C18 C17 118.1(8) . .
C19 C18 C17 121.3(8) . .
C34 C35 C30 121.4(7) . .
C34 C35 C36 119.0(7) . .
C30 C35 C36 119.6(7) . .
O4 C15 N4 123.1(8) . .
O4 C15 C16 118.0(8) . .
N4 C15 C16 118.5(7) . .
O6 C24 N5 118.1(7) . .
O6 C24 C23 124.2(7) . .
N5 C24 C23 117.7(7) . .
N6 C26 C25 111.8(6) . .
N6 C26 H26A 109.3 . .
C25 C26 H26A 109.3 . .
N6 C26 H26B 109.3 . .
C25 C26 H26B 109.3 . .
H26A C26 H26B 107.9 . .
C9 C10 C11 120.1(8) . .
C9 C10 H10 119.9 . .
C11 C10 H10 119.9 . .
O3 C12 N3 117.5(7) . .
O3 C12 C11 124.8(7) . .
N3 C12 C11 117.7(7) . .
C17 C16 N5 118.5(8) . .
C17 C16 C15 118.4(8) . .
N5 C16 C15 122.3(7) . .
C33 C34 C35 118.4(8) . .
C33 C34 H34 120.8 . .
C35 C34 H34 120.8 . .
C5 C4 N3 118.4(7) . .
C5 C4 C3 118.8(7) . .
N3 C4 C3 122.7(7) . .
C22 C21 C20 120.8(9) . .
C22 C21 H21 119.6 . .
C20 C21 H21 119.6 . .
C7 C6 C5 122.8(7) . .
C7 C6 C11 118.8(7) . .
C5 C6 C11 118.4(7) . .
C34 C33 C32 120.9(8) . .
C34 C33 H33 119.5 . .
C32 C33 H33 119.5 . .
N2 C2 C1 112.8(7) . .
N2 C2 H2A 109.0 . .
C1 C2 H2A 109.0 . .
N2 C2 H2B 109.0 . .
C1 C2 H2B 109.0 . .
H2A C2 H2B 107.8 . .
C18 C23 C22 119.9(8) . .
C18 C23 C24 120.5(8) . .
C22 C23 C24 119.6(7) . .
C31 C32 C33 120.8(8) . .
C31 C32 H32 119.6 . .
C33 C32 H32 119.6 . .
C32 C31 C30 120.7(7) . .
C32 C31 H31 119.7 . .
C30 C31 H31 119.7 . .
C26 C25 N1 111.0(6) . .
C26 C25 H25A 109.4 . .
N1 C25 H25A 109.4 . .
C26 C25 H25B 109.4 . .
N1 C25 H25B 109.4 . .
H25A C25 H25B 108.0 . .
N1 C1 C2 113.0(6) . .
N1 C1 H1A 109.0 . .
C2 C1 H1A 109.0 . .
N1 C1 H1B 109.0 . .
C2 C1 H1B 109.0 . .
H1A C1 H1B 107.8 . .
N1 C13 C14 112.8(6) . .
N1 C13 H13A 109.0 . .
C14 C13 H13A 109.0 . .
N1 C13 H13B 109.0 . .
C14 C13 H13B 109.0 . .
H13A C13 H13B 107.8 . .
O9 C36 N7 117.5(6) . .
O9 C36 C35 124.1(7) . .
N7 C36 C35 118.4(6) . .
C20 C19 C18 119.4(9) . .
C20 C19 H19 120.3 . .
C18 C19 H19 120.3 . .
C4 C5 C6 121.6(7) . .
C4 C5 H5 119.2 . .
C6 C5 H5 119.2 . .
C21 C22 C23 118.9(8) . .
C21 C22 H22 120.5 . .
C23 C22 H22 120.5 . .
C28 C29 C30 123.1(7) . .
C28 C29 H29 118.5 . .
C30 C29 H29 118.5 . .
C19 C20 C21 120.4(8) . .
C19 C20 H20 119.8 . .
C21 C20 H20 119.8 . .
C16 C17 C18 121.5(8) . .
C16 C17 H17 119.2 . .
C18 C17 H17 119.2 . .
C8 C7 C6 120.2(7) . .
C8 C7 H7 119.9 . .
C6 C7 H7 119.9 . .
C9 C8 C7 120.9(8) . .
C9 C8 H8 119.5 . .
C7 C8 H8 119.5 . .
C27 O7 Ho1 165.1(5) . 4_575
O7 C27 N6 122.7(7) . .
O7 C27 C28 119.0(6) . .
N6 C27 C28 118.3(6) . .

loop_
_geom_bond_atom_site_label_1
_geom_bond_atom_site_label_2
_geom_bond_distance
_geom_bond_site_symmetry_2
Ho1 O2 2.312(5) .
Ho1 O5 2.311(5) .
Ho1 O9 2.313(5) .
Ho1 O6 2.318(5) .
Ho1 O3 2.327(5) .
Ho1 O8 2.333(5) .
Ho1 O7 2.353(5) 4_576
Ho1 O10 2.456(5) .
C9 C8 1.350(11) .
C9 C10 1.378(11) .
C9 H9 0.9300 .
O9 C36 1.273(8) .
O8 N7 1.355(7) .
O5 N5 1.374(8) .
O2 N3 1.364(7) .
O3 C12 1.268(8) .
O6 C24 1.271(9) .
O4 C15 1.226(9) .
O1 C3 1.243(9) .
N2 C3 1.309(9) .
N2 C2 1.450(9) .
N2 H2 0.8600 .
N7 C36 1.373(9) .
N7 C28 1.387(9) .
C30 C29 1.393(10) .
C30 C35 1.402(10) .
C30 C31 1.409(10) .
N6 C27 1.331(9) .
N6 C26 1.459(9) .
N6 H6 0.8600 .
C14 N4 1.448(9) .
C14 C13 1.506(10) .
C14 H14A 0.9700 .
C14 H14B 0.9700 .
N3 C12 1.372(9) .
N3 C4 1.380(9) .
C28 C29 1.346(10) .
C28 C27 1.526(10) .
N5 C24 1.355(9) .
N5 C16 1.398(10) .
N4 C15 1.344(10) .
N4 H4 0.8600 .
C3 C4 1.509(10) .
C11 C10 1.390(10) .
C11 C12 1.407(10) .
C11 C6 1.418(10) .
N1 C13 1.456(10) .
N1 C1 1.478(9) .
N1 C25 1.493(9) .
C18 C23 1.384(11) .
C18 C19 1.387(11) .
C18 C17 1.430(12) .
C35 C34 1.389(10) .
C35 C36 1.448(10) .
C15 C16 1.501(11) .
C24 C23 1.428(10) .
C26 C25 1.488(10) .
C26 H26A 0.9700 .
C26 H26B 0.9700 .
C10 H10 0.9300 .
C16 C17 1.346(11) .
C34 C33 1.371(11) .
C34 H34 0.9300 .
C4 C5 1.365(10) .
C21 C22 1.370(11) .
C21 C20 1.393(12) .
C21 H21 0.9300 .
C6 C7 1.394(10) .
C6 C5 1.400(10) .
C33 C32 1.393(11) .
C33 H33 0.9300 .
C2 C1 1.517(10) .
C2 H2A 0.9700 .
C2 H2B 0.9700 .
C23 C22 1.402(11) .
C32 C31 1.337(11) .
C32 H32 0.9300 .
C31 H31 0.9300 .
C25 H25A 0.9700 .
C25 H25B 0.9700 .
C1 H1A 0.9700 .
C1 H1B 0.9700 .
C13 H13A 0.9700 .
C13 H13B 0.9700 .
C19 C20 1.369(12) .
C19 H19 0.9300 .
C5 H5 0.9300 .
C22 H22 0.9300 .
C29 H29 0.9300 .
C20 H20 0.9300 .
C17 H17 0.9300 .
C7 C8 1.375(11) .
C7 H7 0.9300 .
C8 H8 0.9300 .
O7 C27 1.229(8) .
O7 Ho1 2.353(5) 4_575

loop_
_geom_torsion_atom_site_label_1
_geom_torsion_atom_site_label_2
_geom_torsion_atom_site_label_3
_geom_torsion_atom_site_label_4
_geom_torsion
_geom_torsion_site_symmetry_1
O2 Ho1 O9 C36 67.2(5) .
O5 Ho1 O9 C36 -6.0(6) .
O6 Ho1 O9 C36 -139.4(5) .
O3 Ho1 O9 C36 133.4(5) .
O8 Ho1 O9 C36 -2.0(5) .
O7 Ho1 O9 C36 -80.1(5) 4_576
O10 Ho1 O9 C36 -157.6(5) .
O2 Ho1 O8 N7 -94.9(4) .
O5 Ho1 O8 N7 -178.4(4) .
O9 Ho1 O8 N7 4.1(4) .
O6 Ho1 O8 N7 148.8(4) .
O3 Ho1 O8 N7 -74.4(5) .
O7 Ho1 O8 N7 91.3(4) 4_576
O10 Ho1 O8 N7 38.1(5) .
O2 Ho1 O5 N5 136.2(5) .
O9 Ho1 O5 N5 -147.0(4) .
O6 Ho1 O5 N5 5.1(4) .
O3 Ho1 O5 N5 76.2(5) .
O8 Ho1 O5 N5 -150.8(5) .
O7 Ho1 O5 N5 -74.5(5) 4_576
O10 Ho1 O5 N5 -8.8(6) .
O5 Ho1 O2 N3 -108.2(4) .
O9 Ho1 O2 N3 108.1(4) .
O6 Ho1 O2 N3 -53.8(5) .
O3 Ho1 O2 N3 9.0(4) .
O8 Ho1 O2 N3 173.3(5) .
O7 Ho1 O2 N3 -175.8(4) 4_576
O10 Ho1 O2 N3 39.0(5) .
O2 Ho1 O3 C12 -9.8(5) .
O5 Ho1 O3 C12 58.5(5) .
O9 Ho1 O3 C12 -96.6(5) .
O6 Ho1 O3 C12 120.1(5) .
O8 Ho1 O3 C12 -31.1(6) .
O7 Ho1 O3 C12 175.0(4) 4_576
O10 Ho1 O3 C12 -167.4(5) .
O2 Ho1 O6 C24 -67.6(5) .
O5 Ho1 O6 C24 -7.2(5) .
O9 Ho1 O6 C24 144.1(5) .
O3 Ho1 O6 C24 -123.1(5) .
O8 Ho1 O6 C24 27.5(6) .
O7 Ho1 O6 C24 84.0(5) 4_576
O10 Ho1 O6 C24 162.7(6) .
Ho1 O8 N7 C36 -5.9(7) .
Ho1 O8 N7 C28 175.9(5) .
Ho1 O2 N3 C12 -8.2(7) .
Ho1 O2 N3 C4 171.4(5) .
O8 N7 C28 C29 179.1(6) .
C36 N7 C28 C29 1.0(10) .
O8 N7 C28 C27 -1.7(10) .
C36 N7 C28 C27 -179.8(6) .
Ho1 O5 N5 C24 -3.1(7) .
Ho1 O5 N5 C16 176.3(5) .
C13 C14 N4 C15 118.5(8) .
C2 N2 C3 O1 2.6(13) .
C2 N2 C3 C4 -176.3(7) .
C29 C30 C35 C34 -178.1(7) .
C31 C30 C35 C34 1.5(11) .
C29 C30 C35 C36 -0.2(11) .
C31 C30 C35 C36 179.3(6) .
C14 N4 C15 O4 -9.6(13) .
C14 N4 C15 C16 163.7(7) .
Ho1 O6 C24 N5 8.5(9) .
Ho1 O6 C24 C23 -171.4(5) .
O5 N5 C24 O6 -3.4(9) .
C16 N5 C24 O6 177.2(6) .
O5 N5 C24 C23 176.5(6) .
C16 N5 C24 C23 -2.9(10) .
C27 N6 C26 C25 93.6(8) .
C8 C9 C10 C11 -2.6(13) .
C12 C11 C10 C9 178.2(7) .
C6 C11 C10 C9 -0.7(12) .
Ho1 O3 C12 N3 9.4(8) .
Ho1 O3 C12 C11 -169.1(5) .
O2 N3 C12 O3 -0.7(9) .
C4 N3 C12 O3 179.7(6) .
O2 N3 C12 C11 177.9(6) .
C4 N3 C12 C11 -1.6(10) .
C10 C11 C12 O3 -2.7(12) .
C6 C11 C12 O3 176.2(7) .
C10 C11 C12 N3 178.8(7) .
C6 C11 C12 N3 -2.2(10) .
C24 N5 C16 C17 6.3(11) .
O5 N5 C16 C17 -173.0(7) .
C24 N5 C16 C15 -163.4(7) .
O5 N5 C16 C15 17.3(10) .
O4 C15 C16 C17 6.7(11) .
N4 C15 C16 C17 -167.0(8) .
O4 C15 C16 N5 176.4(7) .
N4 C15 C16 N5 2.7(11) .
C30 C35 C34 C33 -1.2(12) .
C36 C35 C34 C33 -179.1(7) .
O2 N3 C4 C5 -175.7(6) .
C12 N3 C4 C5 3.9(11) .
O2 N3 C4 C3 5.8(11) .
C12 N3 C4 C3 -174.7(7) .
O1 C3 C4 C5 -17.3(11) .
N2 C3 C4 C5 161.7(7) .
O1 C3 C4 N3 161.3(7) .
N2 C3 C4 N3 -19.8(11) .
C10 C11 C6 C7 2.8(11) .
C12 C11 C6 C7 -176.2(7) .
C10 C11 C6 C5 -177.2(7) .
C12 C11 C6 C5 3.8(11) .
C35 C34 C33 C32 0.5(13) .
C3 N2 C2 C1 113.7(8) .
C19 C18 C23 C22 2.2(11) .
C17 C18 C23 C22 -175.2(7) .
C19 C18 C23 C24 -176.5(7) .
C17 C18 C23 C24 6.1(11) .
O6 C24 C23 C18 176.5(7) .
N5 C24 C23 C18 -3.5(10) .
O6 C24 C23 C22 -2.2(11) .
N5 C24 C23 C22 177.8(7) .
C34 C33 C32 C31 -0.1(14) .
C33 C32 C31 C30 0.4(13) .
C29 C30 C31 C32 178.5(8) .
C35 C30 C31 C32 -1.0(11) .
N6 C26 C25 N1 67.9(8) .
C13 N1 C25 C26 84.9(8) .
C1 N1 C25 C26 -152.1(6) .
C13 N1 C1 C2 -157.6(7) .
C25 N1 C1 C2 80.0(8) .
N2 C2 C1 N1 73.2(9) .
C1 N1 C13 C14 80.1(8) .
C25 N1 C13 C14 -157.7(7) .
N4 C14 C13 N1 68.2(10) .
Ho1 O9 C36 N7 -0.3(9) .
Ho1 O9 C36 C35 -179.4(5) .
O8 N7 C36 O9 4.1(9) .
C28 N7 C36 O9 -177.7(6) .
O8 N7 C36 C35 -176.7(6) .
C28 N7 C36 C35 1.5(10) .
C34 C35 C36 O9 -4.8(11) .
C30 C35 C36 O9 177.3(7) .
C34 C35 C36 N7 176.1(7) .
C30 C35 C36 N7 -1.8(10) .
C23 C18 C19 C20 -2.3(13) .
C17 C18 C19 C20 175.0(8) .
N3 C4 C5 C6 -2.1(12) .
C3 C4 C5 C6 176.5(7) .
C7 C6 C5 C4 178.4(7) .
C11 C6 C5 C4 -1.6(11) .
C20 C21 C22 C23 1.2(12) .
C18 C23 C22 C21 -1.6(11) .
C24 C23 C22 C21 177.1(7) .
N7 C28 C29 C30 -3.3(11) .
C27 C28 C29 C30 177.5(7) .
C35 C30 C29 C28 2.9(11) .
C31 C30 C29 C28 -176.7(7) .
C18 C19 C20 C21 1.9(13) .
C22 C21 C20 C19 -1.3(13) .
N5 C16 C17 C18 -3.5(12) .
C15 C16 C17 C18 166.7(7) .
C23 C18 C17 C16 -2.6(12) .
C19 C18 C17 C16 -180.0(8) .
C5 C6 C7 C8 178.3(8) .
C11 C6 C7 C8 -1.7(12) .
C10 C9 C8 C7 3.8(13) .
C6 C7 C8 C9 -1.6(13) .
Ho1 O7 C27 N6 -119.0(17) 4_575
Ho1 O7 C27 C28 63(2) 4_575
C26 N6 C27 O7 4.9(11) .
C26 N6 C27 C28 -176.9(6) .
C29 C28 C27 O7 -4.7(10) .
N7 C28 C27 O7 176.1(6) .
C29 C28 C27 N6 177.1(7) .
N7 C28 C27 N6 -2.1(10) .
